data_9000426
loop_
_publ_author_name
'Rajamani, V.'
'Prewitt, C. T.'

_publ_section_title
;
 Thermal expansion of the pentlandite structure
 Frood, at 24 deg C
;
_journal_name_full 'American Mineralogist'
_journal_page_first 39
_journal_page_last 48
_journal_volume 60
_journal_year 1975
_chemical_formula_sum 'Co0.072 Fe3.969 Ni4.842 S8'
_chemical_name_mineral Pentlandite
_space_group_IT_number 225
_symmetry_space_group_name_Hall '-F 4 2 3'
_symmetry_space_group_name_H-M 'F m -3 m'
_cell_angle_alpha 90
_cell_angle_beta 90
_cell_angle_gamma 90
_cell_length_a 10.038
_cell_length_b 10.038
_cell_length_c 10.038
_cell_formula_units_Z 4
_cell_volume 1011.443
_database_code_amcsd 0000437
_exptl_crystal_density_diffrn 5.034
_cod_original_sg_symbol_H-M 'F m 3 m'
_cod_original_formula_sum 'Fe3.969 Ni4.842 Co.072 S8'
_cod_database_code 9000426

loop_
_space_group_symop_operation_xyz
x,y,z
x,1/2+y,1/2+z
1/2+x,y,1/2+z
1/2+x,1/2+y,z
z,-x,y
z,1/2-x,1/2+y
1/2+z,-x,1/2+y
1/2+z,1/2-x,y
-y,z,-x
-y,1/2+z,1/2-x
1/2-y,z,1/2-x
1/2-y,1/2+z,-x
x,-y,z
x,1/2-y,1/2+z
1/2+x,-y,1/2+z
1/2+x,1/2-y,z
-z,x,-y
-z,1/2+x,1/2-y
1/2-z,x,1/2-y
1/2-z,1/2+x,-y
y,-z,x
y,1/2-z,1/2+x
1/2+y,-z,1/2+x
1/2+y,1/2-z,x
-x,y,-z
-x,1/2+y,1/2-z
1/2-x,y,1/2-z
1/2-x,1/2+y,-z
x,-z,-y
x,1/2-z,1/2-y
1/2+x,-z,1/2-y
1/2+x,1/2-z,-y
-z,y,x
-z,1/2+y,1/2+x
1/2-z,y,1/2+x
1/2-z,1/2+y,x
y,-x,-z
y,1/2-x,1/2-z
1/2+y,-x,1/2-z
1/2+y,1/2-x,-z
-x,z,y
-x,1/2+z,1/2+y
1/2-x,z,1/2+y
1/2-x,1/2+z,y
z,-y,-x
z,1/2-y,1/2-x
1/2+z,-y,1/2-x
1/2+z,1/2-y,-x
-y,x,z
-y,1/2+x,1/2+z
1/2-y,x,1/2+z
1/2-y,1/2+x,z
x,z,y
x,1/2+z,1/2+y
1/2+x,z,1/2+y
1/2+x,1/2+z,y
-z,-y,-x
-z,1/2-y,1/2-x
1/2-z,-y,1/2-x
1/2-z,1/2-y,-x
y,x,z
y,1/2+x,1/2+z
1/2+y,x,1/2+z
1/2+y,1/2+x,z
-x,-z,-y
-x,1/2-z,1/2-y
1/2-x,-z,1/2-y
1/2-x,1/2-z,-y
z,y,x
z,1/2+y,1/2+x
1/2+z,y,1/2+x
1/2+z,1/2+y,x
-y,-x,-z
-y,1/2-x,1/2-z
1/2-y,-x,1/2-z
1/2-y,1/2-x,-z
z,x,-y
z,1/2+x,1/2-y
1/2+z,x,1/2-y
1/2+z,1/2+x,-y
-y,-z,x
-y,1/2-z,1/2+x
1/2-y,-z,1/2+x
1/2-y,1/2-z,x
x,y,-z
x,1/2+y,1/2-z
1/2+x,y,1/2-z
1/2+x,1/2+y,-z
-z,-x,y
-z,1/2-x,1/2+y
1/2-z,-x,1/2+y
1/2-z,1/2-x,y
y,z,-x
y,1/2+z,1/2-x
1/2+y,z,1/2-x
1/2+y,1/2+z,-x
-x,-y,z
-x,1/2-y,1/2+z
1/2-x,-y,1/2+z
1/2-x,1/2-y,z
-z,x,y
-z,1/2+x,1/2+y
1/2-z,x,1/2+y
1/2-z,1/2+x,y
y,-z,-x
y,1/2-z,1/2-x
1/2+y,-z,1/2-x
1/2+y,1/2-z,-x
-x,y,z
-x,1/2+y,1/2+z
1/2-x,y,1/2+z
1/2-x,1/2+y,z
z,-x,-y
z,1/2-x,1/2-y
1/2+z,-x,1/2-y
1/2+z,1/2-x,-y
-y,z,x
-y,1/2+z,1/2+x
1/2-y,z,1/2+x
1/2-y,1/2+z,x
x,-y,-z
x,1/2-y,1/2-z
1/2+x,-y,1/2-z
1/2+x,1/2-y,-z
-x,z,-y
-x,1/2+z,1/2-y
1/2-x,z,1/2-y
1/2-x,1/2+z,-y
z,-y,x
z,1/2-y,1/2+x
1/2+z,-y,1/2+x
1/2+z,1/2-y,x
-y,x,-z
-y,1/2+x,1/2-z
1/2-y,x,1/2-z
1/2-y,1/2+x,-z
x,-z,y
x,1/2-z,1/2+y
1/2+x,-z,1/2+y
1/2+x,1/2-z,y
-z,y,-x
-z,1/2+y,1/2-x
1/2-z,y,1/2-x
1/2-z,1/2+y,-x
y,-x,z
y,1/2-x,1/2+z
1/2+y,-x,1/2+z
1/2+y,1/2-x,z
-x,-z,y
-x,1/2-z,1/2+y
1/2-x,-z,1/2+y
1/2-x,1/2-z,y
z,y,-x
z,1/2+y,1/2-x
1/2+z,y,1/2-x
1/2+z,1/2+y,-x
-y,-x,z
-y,1/2-x,1/2+z
1/2-y,-x,1/2+z
1/2-y,1/2-x,z
x,z,-y
x,1/2+z,1/2-y
1/2+x,z,1/2-y
1/2+x,1/2+z,-y
-z,-y,x
-z,1/2-y,1/2+x
1/2-z,-y,1/2+x
1/2-z,1/2-y,x
y,x,-z
y,1/2+x,1/2-z
1/2+y,x,1/2-z
1/2+y,1/2+x,-z
-z,-x,-y
-z,1/2-x,1/2-y
1/2-z,-x,1/2-y
1/2-z,1/2-x,-y
y,z,x
y,1/2+z,1/2+x
1/2+y,z,1/2+x
1/2+y,1/2+z,x
-x,-y,-z
-x,1/2-y,1/2-z
1/2-x,-y,1/2-z
1/2-x,1/2-y,-z
z,x,y
z,1/2+x,1/2+y
1/2+z,x,1/2+y
1/2+z,1/2+x,y
-y,-z,-x
-y,1/2-z,1/2-x
1/2-y,-z,1/2-x
1/2-y,1/2-z,-x

loop_
_atom_site_aniso_label
_atom_site_aniso_U_11
_atom_site_aniso_U_22
_atom_site_aniso_U_33
_atom_site_aniso_U_12
_atom_site_aniso_U_13
_atom_site_aniso_U_23
Fe2 0.00541 0.00541 0.00541 0.00041 0.00041 0.00041
Ni2 0.00541 0.00541 0.00541 0.00041 0.00041 0.00041
Co2 0.00541 0.00541 0.00541 0.00041 0.00041 0.00041
S2 0.00459 0.00562 0.00562 0.00000 0.00000 0.00000

loop_
_atom_site_label
_atom_site_fract_x
_atom_site_fract_y
_atom_site_fract_z
_atom_site_occupancy
_atom_site_U_iso_or_equiv
Fe1 0.50000 0.50000 0.50000 0.44100 0.00697
Ni1 0.50000 0.50000 0.50000 0.53800 0.00697
Co1 0.50000 0.50000 0.50000 0.00800 0.00697
Fe2 0.12608 0.12608 0.12608 0.44100 0.00532
Ni2 0.12608 0.12608 0.12608 0.53800 0.00532
Co2 0.12608 0.12608 0.12608 0.00800 0.00532
S1 0.25000 0.25000 0.25000 1.00000 0.00735
S2 0.26320 0.00000 0.00000 1.00000 0.00532

loop_
_cod_related_entry_id
_cod_related_entry_database
_cod_related_entry_code
1 AMCSD 0000437
